data_7003718
loop_
_publ_author_name
'Burrows, Andrew D.'
'Cassar, Kevin'
'D\"uren, Tina'
'Friend, Richard M. W.'
'Mahon, Mary F.'
'Rigby, Sean P.'
'Savarese, Teresa L.'

_publ_section_title
;
 Syntheses, structures and properties of cadmium benzenedicarboxylate
 metal--organic frameworks
;
_journal_issue 18
_journal_name_full 'Dalton Transactions'
_journal_page_first 2465
_journal_page_last 2474
_journal_paper_doi 10.1039/b718947h
_journal_year 2008
_chemical_formula_sum 'C26 H38 Cd N4 O10'
_chemical_formula_weight 679.00
_chemical_name_systematic
;
?
;
_space_group_IT_number 43
_symmetry_cell_setting orthorhombic
_symmetry_space_group_name_Hall 'F 2 -2d'
_symmetry_space_group_name_H-M 'F d d 2'
_atom_sites_solution_hydrogens geom
_atom_sites_solution_primary direct
_atom_sites_solution_secondary difmap
_audit_creation_method SHELXL-97
_cell_angle_alpha 90.00
_cell_angle_beta 90.00
_cell_angle_gamma 90.00
_cell_formula_units_Z 8
_cell_length_a 9.7830(2)
_cell_length_b 21.2010(4)
_cell_length_c 27.8110(5)
_cell_measurement_reflns_used 17175
_cell_measurement_temperature 150(2)
_cell_measurement_theta_max 30.034
_cell_measurement_theta_min 2.910
_cell_volume 5768.26(19)
_computing_data_reduction 'Denzo & Scalepack (otwinowski & Minor, 1997)'
_computing_molecular_graphics 'ORTEX (P.McArdle, 1995)'
_computing_publication_material 'SHELXL-97/2 (Sheldrick,1997)'
_computing_structure_refinement 'SHELXL-97 (Sheldrick, 1997)'
_computing_structure_solution 'SHELXS-97 (Sheldrick, 1990)'
_diffrn_ambient_temperature 150(2)
_diffrn_measured_fraction_theta_full 0.996
_diffrn_measured_fraction_theta_max 0.996
_diffrn_measurement_device_type KappaCCD
_diffrn_measurement_method KappaCCD
_diffrn_radiation_monochromator graphite
_diffrn_radiation_source 'fine-focus sealed tube'
_diffrn_radiation_type MoK\a
_diffrn_radiation_wavelength 0.71073
_diffrn_reflns_av_R_equivalents 0.0393
_diffrn_reflns_av_sigmaI/netI 0.0372
_diffrn_reflns_limit_h_max 13
_diffrn_reflns_limit_h_min -13
_diffrn_reflns_limit_k_max 29
_diffrn_reflns_limit_k_min -29
_diffrn_reflns_limit_l_max 39
_diffrn_reflns_limit_l_min -38
_diffrn_reflns_number 15349
_diffrn_reflns_theta_full 30.03
_diffrn_reflns_theta_max 30.03
_diffrn_reflns_theta_min 3.84
_exptl_absorpt_coefficient_mu 0.819
_exptl_absorpt_correction_T_max 0.76
_exptl_absorpt_correction_T_min 0.70
_exptl_absorpt_correction_type multi-scan
_exptl_crystal_colour colorless
_exptl_crystal_density_diffrn 1.564
_exptl_crystal_density_method 'not measured'
_exptl_crystal_description Tabloid
_exptl_crystal_F_000 2800
_exptl_crystal_size_max 0.13
_exptl_crystal_size_mid 0.13
_exptl_crystal_size_min 0.13
_refine_diff_density_max 0.222
_refine_diff_density_min -0.762
_refine_diff_density_rms 0.061
_refine_ls_abs_structure_details 'Flack H D (1983), Acta Cryst. A39, 876-881'
_refine_ls_abs_structure_Flack -0.038(16)
_refine_ls_extinction_method none
_refine_ls_goodness_of_fit_ref 1.086
_refine_ls_hydrogen_treatment mixed
_refine_ls_matrix_type full
_refine_ls_number_parameters 247
_refine_ls_number_reflns 4207
_refine_ls_number_restraints 3
_refine_ls_restrained_S_all 1.085
_refine_ls_R_factor_all 0.0268
_refine_ls_R_factor_gt 0.0225
_refine_ls_shift/su_max 0.004
_refine_ls_shift/su_mean 0.000
_refine_ls_structure_factor_coef Fsqd
_refine_ls_weighting_details 'calc w=1/[\s^2^(Fo^2^)+(0.0206P)^2^+1.6071P] where P=(Fo^2^+2Fc^2^)/3'
_refine_ls_weighting_scheme calc
_refine_ls_wR_factor_gt 0.0494
_refine_ls_wR_factor_ref 0.0509
_reflns_number_gt 3873
_reflns_number_total 4207
_reflns_threshold_expression >2sigma(I)
_cod_data_source_file b718947h.txt
_cod_data_source_block compound_4_h03kc2
_cod_depositor_comments
;
The following automatic conversions were performed:
'_symmetry_cell_setting' value 'Orthorhombic' changed to 'orthorhombic'
according to '/home/saulius/struct/CIF-dictionaries/cif_core.dic'
dictionary named 'cif_core.dic' version 2.4.1 from
2010-06-29.

'_exptl_absorpt_correction_type' value 'Multi-Scan' changed
to 'multi-scan' according to
'/home/saulius/struct/CIF-dictionaries/cif_core.dic' dictionary named
'cif_core.dic' version 2.4.1 from 2010-06-29.

Automatic conversion script
Id: cif_fix_enum 1527 2010-12-29 10:47:43Z saulius 
;
_cod_original_sg_symbol_H-M Fdd2
_cod_database_code 7003718

loop_
_symmetry_equiv_pos_as_xyz
'x, y, z'
'-x, -y, z'
'-x+1/4, y+1/4, z+1/4'
'x+1/4, -y+1/4, z+1/4'
'x, y+1/2, z+1/2'
'-x, -y+1/2, z+1/2'
'-x+1/4, y+3/4, z+3/4'
'x+1/4, -y+3/4, z+3/4'
'x+1/2, y, z+1/2'
'-x+1/2, -y, z+1/2'
'-x+3/4, y+1/4, z+3/4'
'x+3/4, -y+1/4, z+3/4'
'x+1/2, y+1/2, z'
'-x+1/2, -y+1/2, z'
'-x+3/4, y+3/4, z+1/4'
'x+3/4, -y+3/4, z+1/4'

loop_
_atom_site_label
_atom_site_type_symbol
_atom_site_fract_x
_atom_site_fract_y
_atom_site_fract_z
_atom_site_U_iso_or_equiv
_atom_site_adp_type
_atom_site_occupancy
_atom_site_symmetry_multiplicity
_atom_site_calc_flag
_atom_site_refinement_flags
_atom_site_disorder_assembly
_atom_site_disorder_group
Cd1 Cd 0.5000 0.0000 0.499892(11) 0.01661(5) Uani 1 2 d S . .
O1 O 0.39084(18) 0.09695(9) 0.52893(6) 0.0338(4) Uani 1 1 d . . .
O2 O 0.3211(3) 0.00679(8) 0.55820(8) 0.0372(5) Uani 1 1 d . . .
O3 O -0.14278(15) 0.17073(7) 0.70687(5) 0.0268(3) Uani 1 1 d . . .
O4 O -0.0700(3) 0.26043(9) 0.67641(8) 0.0372(5) Uani 1 1 d . . .
O5 O 0.0009(3) 0.26240(18) 0.47696(15) 0.0408(9) Uani 0.50 1 d P A 1
O6 O 0.1041(3) 0.14414(16) 0.46393(13) 0.0383(8) Uani 0.50 1 d P B 2
N1 N -0.1589(3) 0.22934(17) 0.53009(13) 0.0301(7) Uani 0.50 1 d P A 1
N2 N -0.0114(4) 0.06055(15) 0.4950(3) 0.0268(11) Uani 0.50 1 d P B 2
N3 N 0.3584(2) 0.14767(10) 0.43316(7) 0.0396(4) Uani 1 1 d D . .
C1 C 0.3148(2) 0.06563(11) 0.55588(7) 0.0246(4) Uani 1 1 d . . .
C2 C 0.2123(2) 0.10044(10) 0.58701(7) 0.0202(4) Uani 1 1 d . . .
C3 C 0.1996(2) 0.16530(10) 0.58375(8) 0.0239(4) Uani 1 1 d . . .
H3 H 0.2542 0.1880 0.5614 0.029 Uiso 1 1 calc R . .
C4 C 0.1073(2) 0.19747(10) 0.61299(7) 0.0254(4) Uani 1 1 d . . .
H4 H 0.0987 0.2419 0.6102 0.030 Uiso 1 1 calc R . .
C5 C 0.0282(2) 0.16539(9) 0.64604(7) 0.0190(4) Uani 1 1 d . . .
C6 C 0.0394(2) 0.10042(10) 0.64897(7) 0.0230(4) Uani 1 1 d . . .
H6 H -0.0155 0.0778 0.6712 0.028 Uiso 1 1 calc R . .
C7 C 0.1305(2) 0.06789(9) 0.61954(7) 0.0240(4) Uani 1 1 d . . .
H7 H 0.1368 0.0233 0.6217 0.029 Uiso 1 1 calc R . .
C8 C -0.0690(2) 0.20174(10) 0.67842(7) 0.0229(4) Uani 1 1 d . . .
C9 C -0.0872(4) 0.2729(2) 0.50738(15) 0.0304(9) Uani 0.50 1 d P A 1
H9 H -0.1051 0.3158 0.5152 0.037 Uiso 0.50 1 calc PR A 1
C10 C -0.2500 0.2500 0.56611(14) 0.0508(10) Uani 1 2 d S A 1
H10A H -0.2357 0.2252 0.5954 0.076 Uiso 0.50 1 calc PR A 1
H10B H -0.3443 0.2445 0.5550 0.076 Uiso 0.50 1 calc PR A 1
H10C H -0.2334 0.2947 0.5730 0.076 Uiso 0.50 1 calc PR A 1
C11 C -0.1355(5) 0.1622(2) 0.52277(18) 0.0357(10) Uani 0.50 1 d P A 1
H11A H -0.0716 0.1562 0.4960 0.053 Uiso 0.50 1 calc PR A 1
H11B H -0.2224 0.1414 0.5153 0.053 Uiso 0.50 1 calc PR A 1
H11C H -0.0966 0.1438 0.5521 0.053 Uiso 0.50 1 calc PR A 1
C12 C 0.0834(5) 0.0869(2) 0.46786(18) 0.0282(11) Uani 0.50 1 d P B 2
H12 H 0.1406 0.0595 0.4498 0.034 Uiso 0.50 1 calc PR B 2
C13 C -0.1048(5) 0.1002(2) 0.52216(18) 0.0294(10) Uani 0.50 1 d P B 2
H13A H -0.1980 0.0838 0.5190 0.044 Uiso 0.50 1 calc PR B 2
H13B H -0.1012 0.1434 0.5096 0.044 Uiso 0.50 1 calc PR B 2
H13C H -0.0781 0.1003 0.5561 0.044 Uiso 0.50 1 calc PR B 2
C14 C 0.0000 0.0000 0.4978(4) 0.0554(11) Uani 1 2 d S B 2
H14A H 0.0497 -0.0158 0.4697 0.083 Uiso 0.50 1 calc PR B 2
H14B H -0.0912 -0.0191 0.4988 0.083 Uiso 0.50 1 calc PR B 2
H14C H 0.0502 -0.0111 0.5271 0.083 Uiso 0.50 1 calc PR B 2
C15 C 0.3766(3) 0.14921(14) 0.38153(9) 0.0508(6) Uani 1 1 d . C 4
H15A H 0.3252 0.1145 0.3668 0.076 Uiso 1 1 calc R C 4
H15B H 0.4739 0.1447 0.3739 0.076 Uiso 1 1 calc R C 4
H15C H 0.3431 0.1895 0.3689 0.076 Uiso 1 1 calc R C 4
C16 C 0.4304(6) 0.2134(3) 0.4535(3) 0.0564(15) Uani 0.50 1 d P C 4
H16A H 0.5180 0.2200 0.4371 0.085 Uiso 0.50 1 calc PR C 4
H16B H 0.4460 0.2097 0.4882 0.085 Uiso 0.50 1 calc PR C 4
H16C H 0.3699 0.2493 0.4471 0.085 Uiso 0.50 1 calc PR C 4
C16A C 0.2045(4) 0.1551(2) 0.44209(18) 0.0370(10) Uani 0.50 1 d P C 4
H16D H 0.1767 0.1984 0.4344 0.056 Uiso 0.50 1 calc PR C 4
H16E H 0.1843 0.1462 0.4759 0.056 Uiso 0.50 1 calc PR C 4
H16F H 0.1541 0.1255 0.4216 0.056 Uiso 0.50 1 calc PR C 4
H3A H 0.387(3) 0.1092(7) 0.4410(13) 0.090(12) Uiso 1 1 d D D 1
H3B H 0.407(3) 0.1699(13) 0.4544(9) 0.059(9) Uiso 1 1 d D E 1

loop_
_atom_site_aniso_label
_atom_site_aniso_U_11
_atom_site_aniso_U_22
_atom_site_aniso_U_33
_atom_site_aniso_U_23
_atom_site_aniso_U_13
_atom_site_aniso_U_12
Cd1 0.01528(7) 0.01792(7) 0.01664(7) 0.000 0.000 0.00068(11)
O1 0.0278(8) 0.0461(10) 0.0275(8) -0.0004(7) 0.0129(7) 0.0027(7)
O2 0.0414(10) 0.0310(10) 0.0391(12) 0.0005(7) 0.0118(10) 0.0150(8)
O3 0.0203(7) 0.0384(9) 0.0218(7) -0.0061(6) 0.0076(6) -0.0001(6)
O4 0.0414(10) 0.0273(8) 0.0427(12) -0.0067(8) 0.0098(10) 0.0091(9)
O5 0.042(2) 0.0311(17) 0.049(2) 0.0026(16) 0.0203(16) 0.0003(13)
O6 0.0336(17) 0.0359(19) 0.045(2) 0.0116(16) 0.0013(15) 0.0020(14)
N1 0.0296(17) 0.0344(18) 0.0262(17) 0.0020(15) 0.0007(14) 0.0033(15)
N2 0.0230(15) 0.0244(14) 0.033(3) 0.0039(19) 0.0037(16) 0.0022(14)
N3 0.0471(11) 0.0380(11) 0.0339(10) 0.0119(9) 0.0048(9) 0.0163(9)
C1 0.0190(9) 0.0371(11) 0.0176(9) -0.0066(8) -0.0015(7) 0.0096(8)
C2 0.0174(7) 0.0247(10) 0.0184(9) -0.0021(8) 0.0011(8) 0.0016(8)
C3 0.0225(9) 0.0238(10) 0.0252(10) -0.0002(8) 0.0091(8) -0.0041(8)
C4 0.0267(10) 0.0207(9) 0.0288(10) -0.0037(8) 0.0061(8) 0.0003(8)
C5 0.0170(8) 0.0224(10) 0.0175(9) -0.0041(7) 0.0012(7) -0.0010(7)
C6 0.0256(9) 0.0241(10) 0.0194(9) 0.0028(8) 0.0052(8) -0.0018(8)
C7 0.0274(10) 0.0223(9) 0.0224(9) -0.0025(8) 0.0018(8) 0.0033(8)
C8 0.0157(8) 0.0336(11) 0.0195(9) -0.0070(8) -0.0014(7) 0.0022(8)
C9 0.033(2) 0.031(2) 0.027(2) 0.0018(17) 0.0028(17) 0.0006(17)
C10 0.053(2) 0.066(3) 0.0329(18) 0.000 0.000 0.0213(18)
C11 0.038(2) 0.037(3) 0.032(2) 0.0025(19) -0.001(2) -0.0082(19)
C12 0.023(2) 0.028(2) 0.034(3) 0.0033(18) 0.0047(18) 0.0004(17)
C13 0.0212(19) 0.039(3) 0.028(2) -0.008(2) 0.0004(17) 0.0014(19)
C14 0.075(2) 0.056(2) 0.035(2) 0.000 0.000 0.035(3)
C15 0.0553(14) 0.0614(17) 0.0357(12) 0.0147(13) -0.0042(11) -0.0101(15)
C16 0.046(3) 0.036(3) 0.087(5) -0.004(3) 0.019(3) -0.006(2)
C16A 0.029(2) 0.041(3) 0.041(3) -0.004(2) -0.0026(19) 0.0048(19)

loop_
_atom_type_symbol
_atom_type_description
_atom_type_scat_dispersion_real
_atom_type_scat_dispersion_imag
_atom_type_scat_source
C C 0.0033 0.0016 'International Tables Vol C Tables 4.2.6.8 and 6.1.1.4'
H H 0.0000 0.0000 'International Tables Vol C Tables 4.2.6.8 and 6.1.1.4'
O O 0.0106 0.0060 'International Tables Vol C Tables 4.2.6.8 and 6.1.1.4'
N N 0.0061 0.0033 'International Tables Vol C Tables 4.2.6.8 and 6.1.1.4'
Cd Cd -0.8075 1.2024 'International Tables Vol C Tables 4.2.6.8 and 6.1.1.4'

loop_
_geom_angle_atom_site_label_1
_geom_angle_atom_site_label_2
_geom_angle_atom_site_label_3
_geom_angle
_geom_angle_site_symmetry_1
_geom_angle_site_symmetry_3
_geom_angle_publ_flag
O3 Cd1 O3 117.74(8) 7_544 12_554 ?
O3 Cd1 O2 93.58(6) 7_544 . ?
O3 Cd1 O2 129.70(5) 12_554 . ?
O3 Cd1 O2 129.70(5) 7_544 2_655 ?
O3 Cd1 O2 93.58(6) 12_554 2_655 ?
O2 Cd1 O2 94.57(12) . 2_655 ?
O3 Cd1 O1 125.55(5) 7_544 . ?
O3 Cd1 O1 76.05(6) 12_554 . ?
O2 Cd1 O1 53.66(6) . . ?
O2 Cd1 O1 98.39(7) 2_655 . ?
O3 Cd1 O1 76.05(6) 7_544 2_655 ?
O3 Cd1 O1 125.55(5) 12_554 2_655 ?
O2 Cd1 O1 98.39(7) . 2_655 ?
O2 Cd1 O1 53.66(6) 2_655 2_655 ?
O1 Cd1 O1 141.56(8) . 2_655 ?
C1 O1 Cd1 90.64(13) . . ?
C1 O2 Cd1 93.48(15) . . ?
C8 O3 Cd1 101.89(13) . 3 ?
C9 N1 C10 117.2(3) . . ?
C9 N1 C11 122.3(4) . . ?
C10 N1 C11 120.1(3) . . ?
C14 N2 C12 113.3(5) . . ?
C14 N2 C13 126.8(7) . . ?
C12 N2 C13 119.6(4) . . ?
C15 N3 C16A 106.2(3) . . ?
C15 N3 C16 105.4(3) . . ?
C16A N3 C16 106.0(3) . . ?
O1 C1 O2 122.2(2) . . ?
O1 C1 C2 118.57(19) . . ?
O2 C1 C2 119.2(2) . . ?
C3 C2 C7 118.95(18) . . ?
C3 C2 C1 120.37(18) . . ?
C7 C2 C1 120.68(18) . . ?
C2 C3 C4 120.42(18) . . ?
C5 C4 C3 120.72(19) . . ?
C4 C5 C6 118.99(19) . . ?
C4 C5 C8 119.70(18) . . ?
C6 C5 C8 121.31(19) . . ?
C5 C6 C7 120.60(19) . . ?
C2 C7 C6 120.31(18) . . ?
O4 C8 O3 123.1(2) . . ?
O4 C8 C5 119.0(2) . . ?
O3 C8 C5 117.85(19) . . ?
O5 C9 N1 125.1(4) . . ?
O6 C12 N2 125.6(5) . . ?

loop_
_geom_bond_atom_site_label_1
_geom_bond_atom_site_label_2
_geom_bond_distance
_geom_bond_site_symmetry_2
_geom_bond_publ_flag
Cd1 O3 2.3143(15) 7_544 ?
Cd1 O3 2.3143(15) 12_554 ?
Cd1 O2 2.391(2) . ?
Cd1 O2 2.391(2) 2_655 ?
Cd1 O1 2.4530(18) . ?
Cd1 O1 2.4530(18) 2_655 ?
O1 C1 1.247(3) . ?
O2 C1 1.251(3) . ?
O3 C8 1.257(3) . ?
O3 Cd1 2.3143(15) 3 ?
O4 C8 1.245(3) . ?
O5 C9 1.228(5) . ?
O6 C12 1.235(6) . ?
N1 C9 1.321(6) . ?
N1 C10 1.411(4) . ?
N1 C11 1.457(5) . ?
N2 C14 1.291(3) . ?
N2 C12 1.320(8) . ?
N2 C13 1.454(7) . ?
N3 C15 1.447(3) . ?
N3 C16A 1.534(5) . ?
N3 C16 1.661(7) . ?
C1 C2 1.517(3) . ?
C2 C3 1.384(3) . ?
C2 C7 1.391(3) . ?
C3 C4 1.394(3) . ?
C4 C5 1.381(3) . ?
C5 C6 1.384(3) . ?
C5 C8 1.519(3) . ?
C6 C7 1.393(3) . ?
